data_4339657
loop_
_publ_author_name
'R\"ais\"anen, Minna T'
'Runeberg, Nino'
'Klinga, Martti'
'Nieger, Martin'
'Bolte, Michael'
'Pyykk\"o, Pekka'
'Leskel\"a, Markku'
'Repo, Timo'

_publ_section_title
;
 Coordination of pyridinethiols in gold(I) complexes.
;
_journal_issue 23
_journal_name_full 'Inorganic chemistry'
_journal_page_first 9954
_journal_page_last 9960
_journal_paper_doi 10.1021/ic700453t
_journal_volume 46
_journal_year 2007
_chemical_formula_moiety 'C10 H10 Au  N2  S2, H2 O, Cl'
_chemical_formula_sum 'C10 H12 Au Cl N2 O S2'
_chemical_formula_weight 472.75
_chemical_name_systematic
; 
 bis(pyridine-2-thionato)gold(I) chloride hydrate 
;
_space_group_IT_number 15
_symmetry_cell_setting monoclinic
_symmetry_space_group_name_Hall '-C 2yc'
_symmetry_space_group_name_H-M 'C 1 2/c 1'
_atom_sites_solution_hydrogens geom
_atom_sites_solution_primary direct
_atom_sites_solution_secondary difmap
_audit_creation_method SHELX97
_cell_angle_alpha 90.00
_cell_angle_beta 100.15(2)
_cell_angle_gamma 90.00
_cell_formula_units_Z 4
_cell_length_a 14.837(1)
_cell_length_b 13.797(1)
_cell_length_c 6.995(1)
_cell_measurement_reflns_used 1516
_cell_measurement_temperature 173(2)
_cell_measurement_theta_max 27.51
_cell_measurement_theta_min 2.79
_cell_volume 1409.5(3)
_computing_cell_refinement 'COLLECT (Nonius, 2002)'
_computing_data_collection 'COLLECT (Nonius, 2002)'
_computing_data_reduction 'COLLECT (Nonius, 2002)'
_computing_molecular_graphics 'SHELXTL (Sheldrick, 1997)'
_computing_publication_material 'SHELXTL (Sheldrick, 1997)'
_computing_structure_refinement 'SHELX97 (Sheldrick, 1997)'
_computing_structure_solution 'SIR2002 (Burla et al., 2003)'
_diffrn_ambient_temperature 173(2)
_diffrn_measured_fraction_theta_full 0.933
_diffrn_measured_fraction_theta_max 0.939
_diffrn_measurement_device_type KappaCCD
_diffrn_measurement_method 'omega & phi scans'
_diffrn_radiation_monochromator graphite
_diffrn_radiation_source 'fine-focus sealed tube'
_diffrn_radiation_type MoK\a
_diffrn_radiation_wavelength 0.71073
_diffrn_reflns_av_R_equivalents 0.0855
_diffrn_reflns_av_sigmaI/netI 0.0473
_diffrn_reflns_limit_h_max 19
_diffrn_reflns_limit_h_min -19
_diffrn_reflns_limit_k_max 17
_diffrn_reflns_limit_k_min -17
_diffrn_reflns_limit_l_max 9
_diffrn_reflns_limit_l_min -9
_diffrn_reflns_number 9576
_diffrn_reflns_theta_full 25.00
_diffrn_reflns_theta_max 27.51
_diffrn_reflns_theta_min 2.79
_exptl_absorpt_coefficient_mu 10.908
_exptl_absorpt_correction_T_max 0.35
_exptl_absorpt_correction_T_min 0.25
_exptl_absorpt_correction_type multi-scan
_exptl_absorpt_process_details 'SADABS (Sheldrick, 1996)'
_exptl_crystal_colour light_yellow
_exptl_crystal_density_diffrn 2.228
_exptl_crystal_density_method 'not measured'
_exptl_crystal_description block
_exptl_crystal_F_000 888
_exptl_crystal_size_max 0.50
_exptl_crystal_size_mid 0.10
_exptl_crystal_size_min 0.10
_refine_diff_density_max 1.331
_refine_diff_density_min -1.275
_refine_diff_density_rms 0.116
_refine_ls_extinction_method none
_refine_ls_goodness_of_fit_ref 1.009
_refine_ls_hydrogen_treatment mixed
_refine_ls_matrix_type full
_refine_ls_number_parameters 135
_refine_ls_number_reflns 1516
_refine_ls_number_restraints 0
_refine_ls_restrained_S_all 1.009
_refine_ls_R_factor_all 0.0530
_refine_ls_R_factor_gt 0.0354
_refine_ls_shift/su_max 0.007
_refine_ls_shift/su_mean 0.000
_refine_ls_structure_factor_coef Fsqd
_refine_ls_weighting_details 'calc w=1/[\s^2^(Fo^2^)+(0.0558P)^2^+0.0000P] where P=(Fo^2^+2Fc^2^)/3'
_refine_ls_weighting_scheme calc
_refine_ls_wR_factor_gt 0.0861
_refine_ls_wR_factor_ref 0.0964
_reflns_number_gt 1089
_reflns_number_total 1516
_reflns_threshold_expression >2sigma(I)
_cod_data_source_file ic700453t-file008.cif
_cod_data_source_block cos366x
_cod_original_cell_volume 1409.4(2)
_cod_original_sg_symbol_H-M 'C 2/c'
_cod_database_code 4339657

loop_
_symmetry_equiv_pos_as_xyz
'x, y, z'
'-x, y, -z+1/2'
'x+1/2, y+1/2, z'
'-x+1/2, y+1/2, -z+1/2'
'-x, -y, -z'
'x, -y, z-1/2'
'-x+1/2, -y+1/2, -z'
'x+1/2, -y+1/2, z-1/2'

loop_
_atom_site_label
_atom_site_type_symbol
_atom_site_fract_x
_atom_site_fract_y
_atom_site_fract_z
_atom_site_U_iso_or_equiv
_atom_site_adp_type
_atom_site_occupancy
_atom_site_symmetry_multiplicity
_atom_site_calc_flag
_atom_site_refinement_flags
_atom_site_disorder_assembly
_atom_site_disorder_group
Au1 Au 0.0000 0.0000 0.0000 0.0482(4) Uani 1 2 d S . .
S1 S 0.1539(2) 0.0333(3) 0.0891(6) 0.0548(9) Uani 0.50 1 d P A 1
C11 C 0.1651(4) 0.1582(4) 0.0772(8) 0.033(2) Uani 0.50 1 d PG . 1
N12 N 0.2552(3) 0.1916(4) 0.1354(8) 0.037(2) Uani 0.50 1 d PG . 1
H12A H 0.2997 0.1500 0.1734 0.044 Uiso 0.50 1 calc PR . 1
C13 C 0.2740(3) 0.2891(5) 0.1333(9) 0.039(2) Uani 0.50 1 d PG . 1
H13A H 0.3352 0.3100 0.1766 0.047 Uiso 0.50 1 calc PR . 1
C14 C 0.2085(4) 0.3575(4) 0.0717(10) 0.047(3) Uani 0.50 1 d PG . 1
H14A H 0.2238 0.4244 0.0749 0.057 Uiso 0.50 1 calc PR . 1
C15 C 0.1161(4) 0.3263(4) 0.0022(10) 0.043(2) Uani 0.50 1 d PG . 1
H15A H 0.0692 0.3712 -0.0470 0.052 Uiso 0.50 1 calc PR . 1
C16 C 0.0983(3) 0.2255(5) 0.0101(9) 0.039(2) Uani 0.50 1 d PG . 1
H16A H 0.0375 0.2034 -0.0328 0.046 Uiso 0.50 1 calc PR . 1
S2 S -0.0188(2) -0.1647(3) -0.0530(5) 0.0500(8) Uani 0.50 1 d P . 2
C21 C 0.0870(3) -0.2141(4) 0.0156(8) 0.036(2) Uani 0.50 1 d PG . 2
N22 N 0.0925(3) -0.3149(4) -0.0081(8) 0.0347(19) Uani 0.50 1 d PG . 2
H22A H 0.0418 -0.3466 -0.0535 0.042 Uiso 0.50 1 calc PR . 2
C23 C 0.1720(4) -0.3665(4) 0.0353(10) 0.045(3) Uani 0.50 1 d PG . 2
H23A H 0.1706 -0.4339 0.0067 0.054 Uiso 0.50 1 calc PR . 2
C24 C 0.2540(3) -0.3253(5) 0.1186(10) 0.042(3) Uani 0.50 1 d PG . 2
H24A H 0.3073 -0.3634 0.1585 0.051 Uiso 0.50 1 calc PR . 2
C25 C 0.2551(3) -0.2213(5) 0.1423(10) 0.043(3) Uani 0.50 1 d PG . 2
H25A H 0.3105 -0.1883 0.1927 0.051 Uiso 0.50 1 calc PR . 2
C26 C 0.1685(4) -0.1669(4) 0.0867(9) 0.043(2) Uani 0.50 1 d PG . 2
H26A H 0.1688 -0.0984 0.0999 0.052 Uiso 0.50 1 calc PR . 2
Cl1 Cl -0.4398(2) 0.0551(2) -0.2601(4) 0.0437(7) Uani 0.50 1 d P . .
O2 O 0.1012(5) 0.4130(7) -0.3058(13) 0.053(2) Uani 0.50 1 d P . .
H1W H 0.072(12) 0.448(15) -0.26(3) 0.080 Uiso 0.50 1 d P . .
H2W H 0.094(10) 0.437(13) -0.42(2) 0.080 Uiso 0.50 1 d P . .

loop_
_atom_site_aniso_label
_atom_site_aniso_U_11
_atom_site_aniso_U_22
_atom_site_aniso_U_33
_atom_site_aniso_U_23
_atom_site_aniso_U_13
_atom_site_aniso_U_12
Au1 0.0386(4) 0.0405(4) 0.0645(4) -0.00306(14) 0.00594(15) 0.00186(14)
S1 0.0395(16) 0.0416(16) 0.079(2) 0.0019(16) -0.0015(14) 0.0037(14)
C11 0.029(4) 0.036(6) 0.032(5) 0.007(4) 0.001(3) 0.002(4)
N12 0.036(4) 0.042(5) 0.029(4) 0.003(4) -0.002(3) 0.005(4)
C13 0.033(5) 0.048(7) 0.034(5) -0.002(5) -0.003(4) -0.007(5)
C14 0.060(7) 0.037(7) 0.047(6) -0.009(5) 0.017(5) 0.007(5)
C15 0.048(6) 0.037(6) 0.045(6) -0.001(5) 0.009(4) 0.004(5)
C16 0.040(5) 0.037(6) 0.037(5) 0.004(4) 0.002(4) 0.006(5)
S2 0.0369(14) 0.047(2) 0.0632(17) -0.0043(14) 0.0013(11) 0.0011(13)
C21 0.033(5) 0.054(7) 0.024(4) 0.003(4) 0.008(3) 0.000(5)
N22 0.034(4) 0.038(5) 0.032(4) -0.008(3) 0.007(3) -0.005(4)
C23 0.040(6) 0.048(7) 0.046(6) -0.007(5) 0.006(4) -0.003(5)
C24 0.029(5) 0.046(7) 0.049(6) -0.005(5) -0.003(4) -0.013(5)
C25 0.032(5) 0.054(8) 0.041(5) 0.000(5) 0.004(4) -0.009(5)
C26 0.037(5) 0.048(7) 0.043(6) 0.003(5) 0.006(4) -0.007(5)
Cl1 0.0375(13) 0.0411(16) 0.0474(13) 0.0022(11) -0.0066(10) -0.0001(12)
O2 0.039(4) 0.063(6) 0.053(5) 0.005(4) -0.003(4) 0.008(4)

loop_
_atom_type_symbol
_atom_type_description
_atom_type_scat_dispersion_real
_atom_type_scat_dispersion_imag
_atom_type_scat_source
C C 0.0033 0.0016 'International Tables Vol C Tables 4.2.6.8 and 6.1.1.4'
H H 0.0000 0.0000 'International Tables Vol C Tables 4.2.6.8 and 6.1.1.4'
Au Au -2.0133 8.8022 'International Tables Vol C Tables 4.2.6.8 and 6.1.1.4'
N N 0.0061 0.0033 'International Tables Vol C Tables 4.2.6.8 and 6.1.1.4'
O O 0.0106 0.0060 'International Tables Vol C Tables 4.2.6.8 and 6.1.1.4'
S S 0.1246 0.1234 'International Tables Vol C Tables 4.2.6.8 and 6.1.1.4'
Cl Cl 0.1484 0.1585 'International Tables Vol C Tables 4.2.6.8 and 6.1.1.4'

loop_
_geom_angle_atom_site_label_1
_geom_angle_atom_site_label_2
_geom_angle_atom_site_label_3
_geom_angle
_geom_angle_site_symmetry_1
_geom_angle_site_symmetry_3
S1 Au1 S1 180.0 5 .
S1 Au1 S2 108.98(12) 5 5
S1 Au1 S2 71.02(12) . 5
S1 Au1 S2 71.02(12) 5 .
S1 Au1 S2 108.98(12) . .
S2 Au1 S2 180.0 5 .
C11 S1 Au1 106.5(2) . .
C16 C11 N12 117.9 . .
C16 C11 S1 128.1(3) . .
N12 C11 S1 114.0(3) . .
C16 C11 C13 84.0(4) . 7
S1 C11 C13 117.2(4) . 7
C13 N12 C11 120.2 . .
C13 N12 C14 105.9(6) . 7
C11 N12 C14 92.8(6) . 7
C13 N12 C13 82.1(5) . 7
C11 N12 C13 73.5(5) . 7
C13 N12 H12A 119.9 . .
C11 N12 H12A 119.9 . .
C14 N12 H12A 71.1 7 .
C13 N12 H12A 115.1 7 .
C14 C13 N12 122.9 . .
N12 C13 N12 97.9(5) . 7
C14 C13 C11 84.6(3) . 7
N12 C13 C11 118.9(3) . 7
C14 C13 H13A 118.5 . .
N12 C13 H13A 118.5 . .
N12 C13 H13A 108.4 7 .
C13 C14 C15 118.9 . .
C13 C14 N12 72.0(5) . 7
C15 C14 N12 91.0(5) . 7
C13 C14 H14A 120.6 . .
C15 C14 H14A 120.6 . .
N12 C14 H14A 106.6 7 .
C16 C15 C14 117.0 . .
C16 C15 H15A 121.5 . .
C14 C15 H15A 121.5 . .
C11 C16 C15 123.1 . .
C11 C16 H16A 118.5 . .
C15 C16 H16A 118.5 . .
C21 S2 Au1 105.6(3) . .
C26 C21 N22 116.2 . .
C26 C21 S2 128.1(4) . .
N22 C21 S2 115.7(4) . .
C23 N22 C21 123.8 . .
C23 N22 H22A 118.1 . .
C21 N22 H22A 118.1 . .
N22 C23 C24 122.9 . .
N22 C23 H23A 118.5 . .
C24 C23 H23A 118.5 . .
C23 C24 C25 116.8 . .
C23 C24 H24A 121.6 . .
C25 C24 H24A 121.6 . .
C24 C25 C26 118.8 . .
C24 C25 H25A 120.6 . .
C26 C25 H25A 120.6 . .
C21 C26 C25 121.3 . .
C21 C26 H26A 119.4 . .
C25 C26 H26A 119.4 . .
C24 C26 H26A 97.5 7_545 .
C23 O2 Cl1 130.7(10) 6 3
C23 O2 H1W 159(10) 6 .
Cl1 O2 H2W 78(10) 3 .
H1W O2 H2W 98(10) . .

loop_
_geom_bond_atom_site_label_1
_geom_bond_atom_site_label_2
_geom_bond_distance
_geom_bond_site_symmetry_2
Au1 S1 2.305(3) 5
Au1 S1 2.305(3) .
Au1 S2 2.312(4) 5
Au1 S2 2.312(4) .
S1 C11 1.734(6) .
C11 C16 1.3786 .
C11 N12 1.4045 .
N12 C13 1.3747 .
N12 H12A 0.8800 .
C13 H13A 0.9500 .
C13 C14 1.3678 .
C14 C15 1.4360 .
C14 H14A 0.9500 .
C15 C16 1.4186 .
C15 H15A 0.9500 .
C16 H16A 0.9500 .
S2 C21 1.700(5) .
C21 C26 1.3864 .
C21 N22 1.4052 .
N22 C23 1.3651 .
N22 H22A 0.8800 .
C23 C24 1.3766 .
C23 H23A 0.9500 .
C24 C25 1.4451 .
C24 H24A 0.9500 .
C25 C26 1.4796 .
C25 H25A 0.9500 .
C26 H26A 0.9500 .
O2 H1W 0.74(18) .
O2 H2W 0.85(15) .
